data_2006596
loop_
_publ_author_name
'Lim, Jong Wan'
'Yeo, Hwan Jin'
'Jeong, Jong Hwa'

_publ_contact_author
;
      Prof. Jong Hwa Jeong
      Department of Chemistry
      Kyungpook National University
      Tegu, 702-701
      Korea
;
_publ_section_title
;<i>trans</i>-[Bis-2,6-(2-benzimidazolyl-\k<i>N</i>^2^)pyridine-\k<i>N</i>]nitrobis(triphenylphosphine-<i>P</i>)ruthenium(II)
 Perchlorate Ethanol Solvate
;
_journal_issue 10
_journal_name_full 'Acta Crystallographica Section C'
_journal_page_first 1405
_journal_page_last 1407
_journal_paper_doi 10.1107/S0108270197006082
_journal_volume 53
_journal_year 1997
_chemical_formula_iupac '[Ru (N O2)(C19 H13 N5)(C18 H15 P)2]Cl O4, C2 H6 O1'
_chemical_formula_sum 'C57 H49 Cl N6 O7 P2 Ru'
_chemical_formula_weight 1128.48
_chemical_name_systematic
;
 ?
;
_space_group_IT_number 2
_symmetry_cell_setting triclinic
_symmetry_space_group_name_Hall '-P 1'
_symmetry_space_group_name_H-M 'P -1'
_audit_creation_method SHELXL
_cell_angle_alpha 96.02(2)
_cell_angle_beta 94.49(2)
_cell_angle_gamma 98.42(2)
_cell_formula_units_Z 2
_cell_length_a 11.991(2)
_cell_length_b 13.951(4)
_cell_length_c 14.923(4)
_cell_measurement_reflns_used 25
_cell_measurement_temperature 293(2)
_cell_measurement_theta_max 16.0
_cell_measurement_theta_min 10.0
_cell_volume 2444.7(11)
_computing_cell_refinement 'CAD4 software'
_computing_data_collection 'CAD4 software (Enraf-Nonius, 1989)'
_computing_data_reduction 'MolEN (Fair, 1990)'
_computing_molecular_graphics 'ORTEPII (Johnson, 1976)'
_computing_publication_material SHELXL-93
_computing_structure_refinement 'SHELXL-93 (Sheldrick, 1993)'
_computing_structure_solution 'SHELXS-86 (Sheldrick, 1985)'
_diffrn_ambient_temperature 293(2)
_diffrn_measurement_device CAD4
_diffrn_measurement_method \w/2\q
_diffrn_radiation_monochromator graphite
_diffrn_radiation_source 'fine-focus rotating anode'
_diffrn_radiation_type MoK\a
_diffrn_radiation_wavelength 0.71073
_diffrn_reflns_av_R_equivalents 0.0653
_diffrn_reflns_av_sigmaI/netI 0.0599
_diffrn_reflns_limit_h_max 14
_diffrn_reflns_limit_h_min 0
_diffrn_reflns_limit_k_max 16
_diffrn_reflns_limit_k_min -16
_diffrn_reflns_limit_l_max 17
_diffrn_reflns_limit_l_min -17
_diffrn_reflns_number 6933
_diffrn_reflns_theta_max 24.98
_diffrn_reflns_theta_min 1.72
_diffrn_standards_decay_% 0.03
_diffrn_standards_interval_time 120
_diffrn_standards_number 3
_exptl_absorpt_coefficient_mu 0.505
_exptl_absorpt_correction_T_max 0.797
_exptl_absorpt_correction_T_min 0.690
_exptl_absorpt_correction_type 'empirical via 4\y scans (Fair, 1990)'
_exptl_crystal_colour 'reddish brown'
_exptl_crystal_density_diffrn 1.533
_exptl_crystal_density_meas ?
_exptl_crystal_description 'tetragonal prism'
_exptl_crystal_F_000 1160
_exptl_crystal_size_max 0.50
_exptl_crystal_size_mid 0.50
_exptl_crystal_size_min 0.45
_refine_diff_density_max 1.145
_refine_diff_density_min -0.902
_refine_ls_extinction_method none
_refine_ls_goodness_of_fit_all 1.069
_refine_ls_goodness_of_fit_obs 1.073
_refine_ls_matrix_type full
_refine_ls_number_parameters 647
_refine_ls_number_reflns 5725
_refine_ls_number_restraints 42
_refine_ls_restrained_S_all 1.100
_refine_ls_restrained_S_obs 1.098
_refine_ls_R_factor_all 0.0705
_refine_ls_R_factor_obs .0661
_refine_ls_shift/esd_max 0.001
_refine_ls_shift/esd_mean 0.000
_refine_ls_structure_factor_coef Fsqd
_refine_ls_weighting_details 'w = 1/[\s^2^(Fo^2^)+(0.0991P)^2^+4.9903P] where P=(Fo^2^+2Fc^2^)/3'
_refine_ls_weighting_scheme calc
_refine_ls_wR_factor_all 0.1639
_refine_ls_wR_factor_obs .1590
_reflns_number_observed 5441
_reflns_number_total 5731
_reflns_observed_criterion >2sigma(I)
_cod_data_source_file kh1147.cif
_cod_data_source_block global
_cod_depositor_comments
;
The following automatic conversions were performed:

'_exptl_crystal_density_meas' value 'not measured' was changed to '?'
- the value is perceived as not measured.

Automatic conversion script
Id: cif_fix_values 3008 2015-01-20 13:52:24Z robertas 

The following automatic conversions were performed:

'_refine_ls_weighting_scheme' value 'calc w =
1/[\s^2^(Fo^2^)+(0.0991P)^2^+4.9903P] where P=(Fo^2^+2Fc^2^)/3' was
changed to 'calc'. New tag '_refine_ls_weighting_details' was
created. The value of the new tag was set to 'w =
1/[\s^2^(Fo^2^)+(0.0991P)^2^+4.9903P] where P=(Fo^2^+2Fc^2^)/3'.

Automatic conversion script
Id: cif_fix_values 3143 2015-03-26 13:38:13Z robertas 
;
_cod_original_cell_volume 2445.0(10)
_cod_original_formula_sum '[Ru (C57 H49 N6 O3 P2)], Cl O4'
_cod_database_code 2006596

loop_
_symmetry_equiv_pos_as_xyz
'x, y, z'
'-x, -y, -z'

loop_
_atom_site_aniso_label
_atom_site_aniso_U_11
_atom_site_aniso_U_22
_atom_site_aniso_U_33
_atom_site_aniso_U_12
_atom_site_aniso_U_13
_atom_site_aniso_U_23
Ru .0300(3) .0205(3) .0318(3) .0041(2) .0035(2) .0037(2)
P1 .0382(12) .0296(10) .0339(11) .0081(9) .0040(9) .0037(8)
P2 .0346(11) .0252(9) .0361(11) .0037(8) .0034(9) .0047(8)
N1 .044(4) .024(3) .035(3) .005(3) .005(3) .006(3)
N2 .033(4) .035(3) .037(3) .004(3) .008(3) .009(3)
N3 .037(4) .023(3) .039(3) .006(3) .003(3) .005(3)
N4 .039(3) .015(3) .035(3) .010(2) .017(3) -.005(2)
N5 .021(3) .018(3) .041(3) -.009(2) .007(3) .010(2)
N6 .031(3) .028(3) .038(4) .004(3) .002(3) -.008(3)
O1 .041(3) .042(3) .076(4) .022(3) .013(3) .008(3)
O2 .052(4) .045(3) .060(4) .003(3) .024(3) .016(3)
C1 .045(5) .026(4) .038(4) .008(3) .003(4) .002(3)
C2 .049(5) .035(4) .045(5) .004(4) .006(4) -.005(4)
C3 .063(6) .042(5) .055(5) -.015(5) .006(5) .005(4)
C4 .089(8) .026(4) .081(7) -.002(5) .016(6) .003(5)
C5 .071(7) .027(4) .072(6) .006(4) .009(5) -.010(4)
C6 .062(6) .027(4) .049(5) .003(4) -.003(4) -.005(4)
C7 .043(4) .028(4) .039(4) .019(3) .004(4) -.001(3)
C8 .042(5) .027(4) .043(4) .012(3) .010(4) .004(3)
C9 .061(6) .043(5) .055(5) .017(4) .023(5) .003(4)
C10 .047(5) .074(7) .058(6) .019(5) .026(5) .016(5)
C11 .041(5) .041(5) .061(5) .004(4) .021(4) .015(4)
C12 .034(4) .033(4) .044(5) .008(3) .006(4) .012(3)
C13 .028(4) .035(4) .049(5) .005(3) .005(4) .012(3)
C14 .050(5) .031(4) .043(5) .007(4) -.004(4) .007(3)
C15 .065(6) .028(4) .069(6) -.011(4) -.001(5) .008(4)
C16 .086(8) .033(5) .085(8) .008(5) .003(6) .000(5)
C17 .066(7) .043(5) .075(7) .023(5) .005(5) -.008(5)
C18 .043(5) .030(4) .063(6) .007(4) .006(4) .004(4)
C19 .051(5) .023(4) .039(4) .000(3) -.005(4) .004(3)
C1R .035(4) .038(4) .044(5) .010(4) .000(4) -.001(4)
C2R .043(5) .055(5) .042(5) .004(4) -.005(4) -.002(4)
C3R .055(6) .066(6) .058(6) .021(5) -.009(5) -.018(5)
C4R .035(5) .054(6) .078(7) .009(4) .002(5) -.015(5)
C5R .046(5) .040(5) .072(6) .008(4) .023(5) -.006(4)
C6R .038(5) .041(5) .045(5) .012(4) .003(4) -.002(4)
C7R .039(4) .036(4) .028(4) .004(3) .000(3) .002(3)
C8R .043(5) .036(4) .057(5) .007(4) .004(4) -.004(4)
C9R .064(6) .048(5) .058(6) .011(5) .013(5) -.011(4)
C10R .059(6) .077(7) .045(5) .011(5) .012(5) -.015(5)
C11R .069(7) .067(6) .054(6) .011(5) .023(5) .008(5)
C12R .057(5) .033(4) .045(5) .012(4) .009(4) .008(4)
C13R .064(6) .029(4) .029(4) .013(4) .000(4) .004(3)
C14R .072(6) .036(4) .035(4) .009(4) -.002(4) .000(4)
C15R .086(8) .039(5) .058(6) .013(5) -.002(5) .014(4)
C16R .102(9) .035(5) .046(5) .029(5) .006(5) .009(4)
C17R .088(8) .054(6) .058(6) .041(6) .025(6) .017(5)
C18R .054(5) .043(5) .049(5) .025(4) .013(4) .010(4)
C19R .037(4) .037(4) .033(4) -.007(3) .000(4) .001(3)
C20R .065(6) .066(6) .043(5) .016(5) .003(5) .003(4)
C21R .081(8) .090(8) .035(5) .021(6) -.008(5) -.002(5)
C22R .065(7) .085(8) .051(6) -.001(6) .019(5) -.019(5)
C23R .045(5) .055(6) .071(7) .005(4) .012(5) -.014(5)
C24R .036(5) .043(5) .053(5) .011(4) -.001(4) -.009(4)
C25R .032(4) .041(4) .033(4) .006(3) .002(3) .010(3)
C26R .040(5) .039(4) .047(5) .012(4) .000(4) .007(4)
C27R .048(5) .066(6) .050(5) .023(5) .011(4) .016(4)
C28R .027(5) .070(7) .082(7) .002(4) .011(5) .016(5)
C29R .051(6) .048(5) .070(6) -.011(5) .006(5) -.002(5)
C30R .039(5) .037(4) .058(5) -.002(4) .007(4) -.001(4)
C31R .042(5) .030(4) .041(4) .006(3) .001(4) .011(3)
C32R .041(5) .033(4) .039(4) .002(3) .006(4) .005(3)
C33R .052(5) .037(4) .044(5) .003(4) .007(4) .011(4)
C34R .058(6) .029(4) .061(6) .010(4) .011(5) .021(4)
C35R .052(6) .055(5) .067(6) .019(5) -.004(5) .035(5)
C36R .043(5) .038(4) .067(6) .004(4) -.004(4) .016(4)

loop_
_atom_site_label
_atom_site_fract_x
_atom_site_fract_y
_atom_site_fract_z
_atom_site_U_iso_or_equiv
_atom_site_thermal_displace_type
_atom_site_calc_flag
_atom_site_refinement_flags
_atom_site_occupancy
_atom_site_disorder_group
_atom_site_type_symbol
Ru .15950(5) .25795(4) .30085(4) .0273(2) Uani d . 1 . Ru
P1 .0507(2) .27811(14) .16349(13) .0336(5) Uani d . 1 . P
P2 .2731(2) .23848(13) .43812(13) .0320(5) Uani d . 1 . P
N1 .1395(5) .1056(4) .2557(4) .0341(14) Uani d . 1 . N
N2 .2944(5) .2468(4) .2306(4) .0345(14) Uani d . 1 . N
N3 .2410(5) .4045(4) .3138(4) .0329(14) Uani d . 1 . N
N4 .2201(5) -.0096(4) .1825(4) .0289(13) Uani d . 1 . N
H4 .2675(5) -.0359(4) .1515(4) .035 Uiso calc R 1 . H
N5 .3900(5) .5019(4) .2756(4) .0271(13) Uani d . 1 . N
H5 .4531(5) .5200(4) .2540(4) .032 Uiso calc R 1 . H
N6 .0199(5) .2738(4) .3696(4) .0332(14) Uani d . 1 . N
O1 -.0316(5) .3424(4) .3595(4) .051(2) Uani d . 1 . O
O2 -.0163(5) .2137(4) .4206(4) .0512(15) Uani d . 1 . O
C1 .0717(7) .0145(5) .2588(5) .036(2) Uani d . 1 . C
C2 -.0284(7) -.0131(6) .2989(5) .044(2) Uani d . 1 . C
H2 -.0674(7) .0326(6) .3273(5) .052 Uiso calc R 1 . H
C3 -.0656(8) -.1124(6) .2936(6) .056(2) Uani d . 1 . C
H3 -.1321(8) -.1342(6) .3184(6) .067 Uiso calc R 1 . H
C4 -.0073(10) -.1799(6) .2527(7) .067(3) Uani d . 1 . C
H4 -.0348(10) -.2457(6) .2530(7) .080 Uiso calc R 1 . H
C5 .0893(9) -.1550(6) .2116(7) .058(3) Uani d . 1 . C
H5 .1276(9) -.2012(6) .1832(7) .069 Uiso calc R 1 . H
C6 .1257(8) -.0550(6) .2157(6) .047(2) Uani d . 1 . C
C7 .2217(7) .0843(5) .2092(5) .036(2) Uani d . 1 . C
C8 .3115(7) .1609(5) .1899(5) .036(2) Uani d . 1 . C
C9 .4004(8) .1517(6) .1386(6) .051(2) Uani d . 1 . C
H9 .4093(8) .0916(6) .1093(6) .062 Uiso calc R 1 . H
C10 .4775(8) .2365(7) .1319(6) .057(2) Uani d . 1 . C
H10 .5379(8) .2331(7) .0969(6) .069 Uiso calc R 1 . H
C11 .4638(7) .3225(6) .1760(6) .046(2) Uani d . 1 . C
H11 .5162(7) .3779(6) .1732(6) .056 Uiso calc R 1 . H
C12 .3706(6) .3287(5) .2263(5) .036(2) Uani d . 1 . C
C13 .3352(6) .4101(5) .2733(5) .037(2) Uani d . 1 . C
C14 .3237(7) .5603(5) .3196(5) .042(2) Uani d . 1 . C
C15 .3409(9) .6608(6) .3346(7) .056(2) Uani d . 1 . C
H15 .4040(9) .6988(6) .3171(7) .067 Uiso calc R 1 . H
C16 .2586(10) .7005(7) .3771(7) .069(3) Uani d . 1 . C
H16 .2656(10) .7680(7) .3889(7) .083 Uiso calc R 1 . H
C17 .1637(9) .6424(6) .4035(7) .061(3) Uani d . 1 . C
H17 .1101(9) .6725(6) .4328(7) .074 Uiso calc R 1 . H
C18 .1480(7) .5428(6) .3874(6) .045(2) Uani d . 1 . C
H18 .0846(7) .5046(6) .4042(6) .054 Uiso calc R 1 . H
C19 .2305(7) .5017(5) .3449(5) .039(2) Uani d . 1 . C
C1R -.0934(7) .2097(6) .1381(5) .039(2) Uani d . 1 . C
C2R -.1461(7) .2036(6) .0502(6) .048(2) Uani d . 1 . C
H2R -.1093(7) .2362(6) .0070(6) .058 Uiso calc R 1 . H
C3R -.2505(8) .1505(7) .0275(7) .061(3) Uani d . 1 . C
H3R -.2858(8) .1492(7) -.0304(7) .073 Uiso calc R 1 . H
C4R -.3052(8) .0981(7) .0895(7) .057(2) Uani d . 1 . C
H4R -.3757(8) .0601(7) .0729(7) .069 Uiso calc R 1 . H
C5R -.2546(8) .1028(6) .1750(7) .053(2) Uani d . 1 . C
H5R -.2909(8) .0679(6) .2170(7) .063 Uiso calc R 1 . H
C6R -.1484(7) .1598(6) .2004(6) .042(2) Uani d . 1 . C
H6R -.1152(7) .1638(6) .2594(6) .050 Uiso calc R 1 . H
C7R .1159(7) .2318(5) .0639(5) .035(2) Uani d . 1 . C
C8R .0953(7) .1307(6) .0380(6) .046(2) Uani d . 1 . C
H8R .0455(7) .0906(6) .0679(6) .056 Uiso calc R 1 . H
C9R .1492(9) .0908(7) -.0321(6) .057(2) Uani d . 1 . C
H9R .1348(9) .0237(7) -.0488(6) .069 Uiso calc R 1 . H
C10R .2227(8) .1470(8) -.0773(6) .061(3) Uani d . 1 . C
H10R .2585(8) .1186(8) -.1239(6) .074 Uiso calc R 1 . H
C11R .2433(9) .2449(7) -.0537(6) .062(3) Uani d . 1 . C
H11R .2930(9) .2841(7) -.0845(6) .074 Uiso calc R 1 . H
C12R .1899(7) .2871(6) .0167(5) .044(2) Uani d . 1 . C
H12R .2049(7) .3543(6) .0322(5) .053 Uiso calc R 1 . H
C13R .0319(8) .4021(5) .1441(5) .040(2) Uani d . 1 . C
C14R .1269(9) .4740(6) .1405(5) .048(2) Uani d . 1 . C
H14R .1994(9) .4583(6) .1493(5) .058 Uiso calc R 1 . H
C15R .1131(10) .5689(7) .1240(6) .060(3) Uani d . 1 . C
H15R .1762(10) .6161(7) .1229(6) .073 Uiso calc R 1 . H
C16R .0075(10) .5916(6) .1095(6) .059(3) Uani d . 1 . C
H16R -.0021(10) .6536(6) .0959(6) .071 Uiso calc R 1 . H
C17R -.0846(10) .5232(7) .1150(6) .062(3) Uani d . 1 . C
H17R -.1566(10) .5398(7) .1059(6) .075 Uiso calc R 1 . H
C18R -.0738(8) .4300(6) .1336(6) .046(2) Uani d . 1 . C
H18R -.1382(8) .3856(6) .1391(6) .055 Uiso calc R 1 . H
C19R .2593(7) .3145(5) .5436(5) .037(2) Uani d . 1 . C
C20R .3246(9) .3070(7) .6208(6) .058(2) Uani d . 1 . C
H20R .3736(9) .2610(7) .6200(6) .069 Uiso calc R 1 . H
C21R .3195(10) .3661(8) .6997(6) .069(3) Uani d . 1 . C
H21R .3650(10) .3603(8) .7517(6) .083 Uiso calc R 1 . H
C22R .2470(9) .4334(8) .7013(7) .069(3) Uani d . 1 . C
H22R .2446(9) .4746(8) .7541(7) .083 Uiso calc R 1 . H
C23R .1783(8) .4403(7) .6255(7) .058(3) Uani d . 1 . C
H23R .1275(8) .4847(7) .6274(7) .070 Uiso calc R 1 . H
C24R .1841(7) .3818(6) .5466(6) .045(2) Uani d . 1 . C
H24R .1377(7) .3870(6) .4950(6) .054 Uiso calc R 1 . H
C25R .4244(6) .2695(5) .4218(5) .035(2) Uani d . 1 . C
C26R .4766(7) .2027(6) .3748(5) .042(2) Uani d . 1 . C
H26R .4380(7) .1402(6) .3556(5) .050 Uiso calc R 1 . H
C27R .5880(8) .2285(7) .3557(6) .052(2) Uani d . 1 . C
H27R .6240(8) .1828(7) .3241(6) .063 Uiso calc R 1 . H
C28R .6456(7) .3214(7) .3834(7) .059(3) Uani d . 1 . C
H28R .7206(7) .3379(7) .3715(7) .071 Uiso calc R 1 . H
C29R .5924(8) .3883(7) .4279(7) .059(3) Uani d . 1 . C
H29R .6306(8) .4513(7) .4457(7) .070 Uiso calc R 1 . H
C30R .4808(7) .3635(6) .4472(6) .046(2) Uani d . 1 . C
H30R .4442(7) .4100(6) .4770(6) .055 Uiso calc R 1 . H
C31R .2666(7) .1166(5) .4751(5) .037(2) Uani d . 1 . C
C32R .1613(7) .0576(5) .4659(5) .038(2) Uani d . 1 . C
H32R .0977(7) .0802(5) .4415(5) .045 Uiso calc R 1 . H
C33R .1517(8) -.0340(6) .4930(5) .044(2) Uani d . 1 . C
H33R .0819(8) -.0745(6) .4838(5) .053 Uiso calc R 1 . H
C34R .2420(8) -.0667(6) .5329(6) .048(2) Uani d . 1 . C
H34R .2337(8) -.1291(6) .5508(6) .057 Uiso calc R 1 . H
C35R .3464(8) -.0077(6) .5470(6) .055(2) Uani d . 1 . C
H35R .4081(8) -.0287(6) .5765(6) .067 Uiso calc R 1 . H
C36R .3573(7) .0832(6) .5165(6) .049(2) Uani d . 1 . C
H36R .4278(7) .1226(6) .5242(6) .059 Uiso calc R 1 . H
Cl -.4765(4) .1179(4) -.2025(4) .0829(13) Uiso d PD .70 1 Cl
O3 -.3655(10) .1777(9) -.1930(9) .097(4) Uiso d PD .70 1 O
O4 -.4943(14) .1086(13) -.1023(10) .141(7) Uiso d PD .70 1 O
O5 -.5641(12) .1659(11) -.2371(10) .117(5) Uiso d PD .70 1 O
O6 -.4821(15) .0239(12) -.2462(12) .172(7) Uiso d PD .70 1 O
Cl' .4701(10) .8416(9) .1750(8) .083(3) Uiso d PD .30 2 Cl
O3' .361(3) .776(2) .139(2) .166(17) Uiso d PD .30 2 O
O4' .4857(19) .9305(16) .1285(15) .060(6) Uiso d PD .30 2 O
O5' .560(3) .789(2) .194(2) .147(15) Uiso d PD .30 2 O
O6' .435(3) .889(2) .2722(18) .128(12) Uiso d PD .30 2 O
O1S .418(4) .609(3) .054(3) .46(2) Uiso d . 1 . O
C1S .467(3) .536(3) .023(3) .241(14) Uiso d . 1 . C
C2S .391(2) .489(2) -.063(2) .212(11) Uiso d . 1 . C

loop_
_atom_type_symbol
_atom_type_description
_atom_type_scat_dispersion_real
_atom_type_scat_dispersion_imag
_atom_type_scat_source
Ru Ru -1.2594 0.8363 International_Tables_Vol_C_Tables_4.2.6.8_and_6.1.1.4
P P 0.1023 0.0942 International_Tables_Vol_C_Tables_4.2.6.8_and_6.1.1.4
Cl Cl 0.1484 0.1585 International_Tables_Vol_C_Tables_4.2.6.8_and_6.1.1.4
O O 0.0106 0.0060 International_Tables_Vol_C_Tables_4.2.6.8_and_6.1.1.4
N N 0.0061 0.0033 International_Tables_Vol_C_Tables_4.2.6.8_and_6.1.1.4
C C 0.0033 0.0016 International_Tables_Vol_C_Tables_4.2.6.8_and_6.1.1.4
H H 0.0000 0.0000 International_Tables_Vol_C_Tables_4.2.6.8_and_6.1.1.4

loop_
_geom_angle_atom_site_label_1
_geom_angle_atom_site_label_2
_geom_angle_atom_site_label_3
_geom_angle_site_symmetry_1
_geom_angle_site_symmetry_3
_geom_angle
_geom_angle_publ_flag
N2 Ru N6 . . 177.6(3) yes
N2 Ru N3 . . 78.0(2) yes
N6 Ru N3 . . 100.5(2) yes
N2 Ru N1 . . 77.0(2) yes
N6 Ru N1 . . 104.5(2) yes
N3 Ru N1 . . 155.0(2) yes
N2 Ru P1 . . 89.4(2) yes
N6 Ru P1 . . 88.8(2) yes
N3 Ru P1 . . 91.5(2) yes
N1 Ru P1 . . 88.3(2) yes
N2 Ru P2 . . 89.4(2) yes
N6 Ru P2 . . 92.4(2) yes
N3 Ru P2 . . 87.9(2) yes
N1 Ru P2 . . 91.8(2) yes
P1 Ru P2 . . 178.79(8) yes
C13R P1 C7R . . 104.6(3) ?
C13R P1 C1R . . 102.9(4) ?
C7R P1 C1R . . 99.9(4) ?
C13R P1 Ru . . 117.5(3) ?
C7R P1 Ru . . 110.8(3) ?
C1R P1 Ru . . 118.9(3) ?
C31R P2 C19R . . 102.3(4) ?
C31R P2 C25R . . 102.0(3) ?
C19R P2 C25R . . 103.1(4) ?
C31R P2 Ru . . 118.9(3) ?
C19R P2 Ru . . 119.0(3) ?
C25R P2 Ru . . 109.2(2) ?
C7 N1 C1 . . 104.1(6) ?
C7 N1 Ru . . 111.6(5) ?
C1 N1 Ru . . 144.2(5) ?
C8 N2 C12 . . 119.8(6) ?
C8 N2 Ru . . 121.3(5) ?
C12 N2 Ru . . 118.9(5) ?
C13 N3 C19 . . 105.7(6) ?
C13 N3 Ru . . 110.0(5) ?
C19 N3 Ru . . 144.1(5) ?
C7 N4 C6 . . 104.1(6) ?
C13 N5 C14 . . 105.4(6) ?
O1 N6 O2 . . 118.2(6) yes
O1 N6 Ru . . 120.3(5) yes
O2 N6 Ru . . 121.5(5) yes
C6 C1 C2 . . 120.4(7) ?
C6 C1 N1 . . 106.7(7) ?
C2 C1 N1 . . 132.8(7) ?
C3 C2 C1 . . 115.9(8) ?
C4 C3 C2 . . 122.1(9) ?
C5 C4 C3 . . 123.3(8) ?
C4 C5 C6 . . 114.6(8) ?
N4 C6 C1 . . 109.0(7) ?
N4 C6 C5 . . 127.3(8) ?
C1 C6 C5 . . 123.7(9) ?
N1 C7 N4 . . 116.1(7) ?
N1 C7 C8 . . 121.1(6) ?
N4 C7 C8 . . 122.9(7) ?
N2 C8 C9 . . 122.5(7) ?
N2 C8 C7 . . 109.0(6) ?
C9 C8 C7 . . 128.5(7) ?
C8 C9 C10 . . 117.8(8) ?
C11 C10 C9 . . 120.0(8) ?
C10 C11 C12 . . 120.2(8) ?
N2 C12 C11 . . 119.5(7) ?
N2 C12 C13 . . 109.9(6) ?
C11 C12 C13 . . 130.5(7) ?
N3 C13 N5 . . 113.6(7) ?
N3 C13 C12 . . 123.1(7) ?
N5 C13 C12 . . 123.1(7) ?
N5 C14 C15 . . 127.5(8) ?
N5 C14 C19 . . 108.7(6) ?
C15 C14 C19 . . 123.7(8) ?
C16 C15 C14 . . 115.2(9) ?
C15 C16 C17 . . 122.0(8) ?
C18 C17 C16 . . 121.8(9) ?
C17 C18 C19 . . 116.9(8) ?
C18 C19 C14 . . 120.4(7) ?
C18 C19 N3 . . 133.0(7) ?
C14 C19 N3 . . 106.5(7) ?
C6R C1R C2R . . 118.8(8) ?
C6R C1R P1 . . 122.5(6) ?
C2R C1R P1 . . 118.5(6) ?
C3R C2R C1R . . 120.5(9) ?
C2R C3R C4R . . 120.9(9) ?
C5R C4R C3R . . 119.2(9) ?
C4R C5R C6R . . 120.6(9) ?
C1R C6R C5R . . 119.9(8) ?
C12R C7R C8R . . 117.2(7) ?
C12R C7R P1 . . 125.3(6) ?
C8R C7R P1 . . 117.3(6) ?
C9R C8R C7R . . 119.9(8) ?
C10R C9R C8R . . 121.8(9) ?
C11R C10R C9R . . 119.3(9) ?
C10R C11R C12R . . 120.1(9) ?
C7R C12R C11R . . 121.7(8) ?
C18R C13R C14R . . 117.4(7) ?
C18R C13R P1 . . 122.2(7) ?
C14R C13R P1 . . 120.4(7) ?
C15R C14R C13R . . 120.7(9) ?
C16R C15R C14R . . 119.8(10) ?
C15R C16R C17R . . 119.7(9) ?
C16R C17R C18R . . 121.8(10) ?
C17R C18R C13R . . 120.4(9) ?
C20R C19R C24R . . 118.6(8) ?
C20R C19R P2 . . 120.0(7) ?
C24R C19R P2 . . 121.3(6) ?
C19R C20R C21R . . 121.2(9) ?
C22R C21R C20R . . 119.6(9) ?
C23R C22R C21R . . 120.2(9) ?
C22R C23R C24R . . 120.1(9) ?
C23R C24R C19R . . 120.2(8) ?
C26R C25R C30R . . 119.9(7) ?
C26R C25R P2 . . 119.3(6) ?
C30R C25R P2 . . 120.3(6) ?
C25R C26R C27R . . 119.6(8) ?
C28R C27R C26R . . 120.5(8) ?
C29R C28R C27R . . 119.6(8) ?
C28R C29R C30R . . 120.4(8) ?
C25R C30R C29R . . 119.9(8) ?
C36R C31R C32R . . 118.5(7) ?
C36R C31R P2 . . 124.0(6) ?
C32R C31R P2 . . 117.4(6) ?
C33R C32R C31R . . 119.7(8) ?
C34R C33R C32R . . 121.3(8) ?
C33R C34R C35R . . 120.2(7) ?
C34R C35R C36R . . 118.7(8) ?
C31R C36R C35R . . 121.6(8) ?
O6 Cl O5 . . 112.2(10) ?
O6 Cl O3 . . 115.4(9) ?
O5 Cl O3 . . 113.3(8) ?
O6 Cl O4 . . 107.3(9) ?
O5 Cl O4 . . 106.8(9) ?
O3 Cl O4 . . 100.6(8) ?
O5' Cl' O4' . . 122.3(15) ?
O5' Cl' O3' . . 112.4(15) ?
O4' Cl' O3' . . 111.3(14) ?
O5' Cl' O6' . . 107.4(14) ?
O4' Cl' O6' . . 99.5(12) ?
O3' Cl' O6' . . 100.7(13) ?
O1S C1S C1S . 2_665 170.(5) ?
O1S C1S C2S . . 105.(4) ?
C1S C1S C2S 2_665 . 75.(3) ?
O1S C1S C2S . 2_665 126.(4) ?
C1S C1S C2S 2_665 2_665 53.(2) ?
C2S C1S C2S . 2_665 128.(3) ?
C1S C2S C1S . 2_665 52.(2) ?

loop_
_geom_bond_atom_site_label_1
_geom_bond_atom_site_label_2
_geom_bond_site_symmetry_2
_geom_bond_distance
_geom_bond_publ_flag
Ru N2 . 2.011(6) yes
Ru N6 . 2.057(6) yes
Ru N3 . 2.116(6) yes
Ru N1 . 2.134(6) yes
Ru P1 . 2.407(2) yes
Ru P2 . 2.432(2) yes
P1 C13R . 1.826(7) yes
P1 C7R . 1.834(8) yes
P1 C1R . 1.839(8) yes
P2 C31R . 1.834(7) yes
P2 C19R . 1.836(8) yes
P2 C25R . 1.845(8) yes
N1 C7 . 1.299(9) yes
N1 C1 . 1.412(9) yes
N2 C8 . 1.337(9) yes
N2 C12 . 1.365(9) yes
N3 C13 . 1.318(9) yes
N3 C19 . 1.413(9) yes
N4 C7 . 1.326(8) yes
N4 C6 . 1.368(10) yes
N5 C13 . 1.347(9) yes
N5 C14 . 1.374(10) yes
N6 O1 . 1.229(8) yes
N6 O2 . 1.245(8) yes
C1 C6 . 1.375(11) ?
C1 C2 . 1.405(11) ?
C2 C3 . 1.385(11) ?
C3 C4 . 1.372(13) ?
C4 C5 . 1.371(14) ?
C5 C6 . 1.392(11) ?
C7 C8 . 1.470(11) ?
C8 C9 . 1.372(11) ?
C9 C10 . 1.408(12) ?
C10 C11 . 1.344(12) ?
C11 C12 . 1.402(11) ?
C12 C13 . 1.407(11) ?
C14 C15 . 1.378(11) ?
C14 C19 . 1.387(11) ?
C15 C16 . 1.367(14) ?
C16 C17 . 1.405(14) ?
C17 C18 . 1.367(11) ?
C18 C19 . 1.378(11) ?
C1R C6R . 1.370(11) ?
C1R C2R . 1.400(11) ?
C2R C3R . 1.356(12) ?
C3R C4R . 1.384(14) ?
C4R C5R . 1.360(13) ?
C5R C6R . 1.401(11) ?
C7R C12R . 1.375(11) ?
C7R C8R . 1.403(10) ?
C8R C9R . 1.381(12) ?
C9R C10R . 1.360(13) ?
C10R C11R . 1.356(13) ?
C11R C12R . 1.395(12) ?
C13R C18R . 1.383(12) ?
C13R C14R . 1.412(12) ?
C14R C15R . 1.403(12) ?
C15R C16R . 1.357(14) ?
C16R C17R . 1.363(14) ?
C17R C18R . 1.380(11) ?
C19R C20R . 1.365(12) ?
C19R C24R . 1.392(11) ?
C20R C21R . 1.376(13) ?
C21R C22R . 1.370(15) ?
C22R C23R . 1.366(14) ?
C23R C24R . 1.373(12) ?
C25R C26R . 1.362(11) ?
C25R C30R . 1.384(11) ?
C26R C27R . 1.391(12) ?
C27R C28R . 1.382(13) ?
C28R C29R . 1.353(13) ?
C29R C30R . 1.392(12) ?
C31R C36R . 1.374(11) ?
C31R C32R . 1.391(11) ?
C32R C33R . 1.373(10) ?
C33R C34R . 1.355(12) ?
C34R C35R . 1.382(12) ?
C35R C36R . 1.385(11) ?
Cl O6 . 1.392(15) ?
Cl O5 . 1.419(13) ?
Cl O3 . 1.452(12) ?
Cl O4 . 1.542(15) ?
Cl' O5' . 1.41(2) ?
Cl' O4' . 1.48(2) ?
Cl' O3' . 1.51(3) ?
Cl' O6' . 1.64(3) ?
O1S C1S . 1.30(4) ?
C1S C1S 2_665 1.51(6) ?
C1S C2S . 1.54(4) ?
C1S C2S 2_665 1.86(4) ?
C2S C1S 2_665 1.86(4) ?
